data_4516585
loop_
_publ_author_name
'Beaumier, Evan P.'
'McGreal, Meghan E.'
'Pancoast, Adam R.'
'Wilson, R. Hunter'
'Moore, James T.'
'Graziano, Brendan J.'
'Goodpaster, Jason D.'
'Tonks, Ian A.'

_publ_section_title
;
 Carbodiimide Synthesis via Ti-Catalyzed Nitrene Transfer from Diazenes to
 Isocyanides
;
_journal_name_full 'ACS Catalysis'
_journal_page_first 11753
_journal_paper_doi 10.1021/acscatal.9b04107
_journal_year 2019
_chemical_formula_moiety 'C28.5 H39 Br4 N6 Ti2 Cl1'
_chemical_formula_sum 'C28.5 H39 Br4 Cl N6 Ti2'
_chemical_formula_weight 916.54
_chemical_name_common 19019
_space_group_crystal_system monoclinic
_space_group_IT_number 15
_space_group_name_Hall '-C 2yc'
_space_group_name_H-M_alt 'C 1 2/c 1'
_atom_sites_solution_hydrogens geom
_audit_creation_method SHELXL-2014/7
_cell_angle_alpha 90
_cell_angle_beta 103.789(3)
_cell_angle_gamma 90
_cell_formula_units_Z 8
_cell_length_a 24.481(2)
_cell_length_b 9.2829(7)
_cell_length_c 32.174(3)
_cell_measurement_reflns_used 9913
_cell_measurement_temperature 100(2)
_cell_measurement_theta_max 27.2965
_cell_measurement_theta_min 2.385
_cell_volume 7101.0(10)
_computing_cell_refinement 'SAINT, Bruker'
_computing_data_collection 'SMART, Bruker'
_computing_data_reduction 'SAINT, Bruker'
_computing_molecular_graphics 'SHELXTL, Bruker'
_computing_structure_refinement 'SHELXL-2014/7 (Sheldrick, 2014)'
_computing_structure_solution 'SHELXS-97 (Sheldrick 2008)'
_diffrn_ambient_temperature 100(2)
_diffrn_measured_fraction_theta_full 1.000
_diffrn_measured_fraction_theta_max 1.000
_diffrn_measurement_device_type 'Bruker SMART Platform CCD'
_diffrn_measurement_method 'area detector, omega scans per phi'
_diffrn_radiation_type MoK\a
_diffrn_radiation_wavelength 0.71073
_diffrn_reflns_av_R_equivalents 0.0609
_diffrn_reflns_av_unetI/netI 0.0409
_diffrn_reflns_Laue_measured_fraction_full 1.000
_diffrn_reflns_Laue_measured_fraction_max 1.000
_diffrn_reflns_limit_h_max 32
_diffrn_reflns_limit_h_min -32
_diffrn_reflns_limit_k_max 10
_diffrn_reflns_limit_k_min -12
_diffrn_reflns_limit_l_max 42
_diffrn_reflns_limit_l_min -42
_diffrn_reflns_number 64204
_diffrn_reflns_point_group_measured_fraction_full 1.000
_diffrn_reflns_point_group_measured_fraction_max 1.000
_diffrn_reflns_theta_full 25.242
_diffrn_reflns_theta_max 28.280
_diffrn_reflns_theta_min 2.355
_diffrn_source fine
_exptl_absorpt_coefficient_mu 5.055
_exptl_absorpt_correction_T_max 0.7456
_exptl_absorpt_correction_T_min 0.6369
_exptl_absorpt_correction_type multi-scan
_exptl_absorpt_process_details 'SADABS, R. Blessing, 1995'
_exptl_crystal_colour yellow-orange
_exptl_crystal_density_diffrn 1.715
_exptl_crystal_description plates
_exptl_crystal_F_000 3624
_exptl_crystal_size_max 0.070
_exptl_crystal_size_mid 0.040
_exptl_crystal_size_min 0.010
_refine_diff_density_max 0.840
_refine_diff_density_min -0.623
_refine_diff_density_rms 0.121
_refine_ls_extinction_method none
_refine_ls_goodness_of_fit_ref 1.032
_refine_ls_hydrogen_treatment constr
_refine_ls_matrix_type full
_refine_ls_number_parameters 403
_refine_ls_number_reflns 8817
_refine_ls_number_restraints 15
_refine_ls_restrained_S_all 1.032
_refine_ls_R_factor_all 0.0612
_refine_ls_R_factor_gt 0.0454
_refine_ls_shift/su_max 0.001
_refine_ls_shift/su_mean 0.000
_refine_ls_structure_factor_coef Fsqd
_refine_ls_weighting_details 'w=1/[\s^2^(Fo^2^)+(0.0054P)^2^+98.2898P] where P=(Fo^2^+2Fc^2^)/3'
_refine_ls_weighting_scheme calc
_refine_ls_wR_factor_gt 0.0828
_refine_ls_wR_factor_ref 0.0875
_reflns_Friedel_coverage 0.000
_reflns_number_gt 7314
_reflns_number_total 8817
_reflns_threshold_expression 'I > 2\s(I)'
_cod_data_source_file cs9b04107_si_002.cif
_cod_data_source_block mo_19019_0m_a
_cod_original_sg_symbol_H-M 'C 2/c'
_cod_original_formula_sum 'C28.50 H39 Br4 Cl N6 Ti2'
_cod_database_code 4516585
_shelx_shelxl_version_number 2014/7
_shelx_space_group_comment
;
The symmetry employed for this shelxl refinement is uniquely defined
by the following loop, which should always be used as a source of
symmetry information in preference to the above space-group names.
They are only intended as comments.
;
_shelx_estimated_absorpt_t_min 0.719
_shelx_estimated_absorpt_t_max 0.951

loop_
_space_group_symop_operation_xyz
'x, y, z'
'-x, y, -z+1/2'
'x+1/2, y+1/2, z'
'-x+1/2, y+1/2, -z+1/2'
'-x, -y, -z'
'x, -y, z-1/2'
'-x+1/2, -y+1/2, -z'
'x+1/2, -y+1/2, z-1/2'

loop_
_atom_site_label
_atom_site_type_symbol
_atom_site_fract_x
_atom_site_fract_y
_atom_site_fract_z
_atom_site_U_iso_or_equiv
_atom_site_adp_type
_atom_site_occupancy
_atom_site_site_symmetry_order
_atom_site_calc_flag
_atom_site_refinement_flags_posn
_atom_site_refinement_flags_adp
_atom_site_refinement_flags_occupancy
_atom_site_disorder_assembly
_atom_site_disorder_group
Br1 Br 0.14559(2) 0.62817(5) 0.32533(2) 0.01910(9) Uani 1 1 d . . . . .
Ti1 Ti 0.20453(3) 0.47118(8) 0.38480(2) 0.01336(14) Uani 1 1 d . . . . .
N1 N 0.22919(15) 0.6777(4) 0.42165(11) 0.0156(7) Uani 1 1 d . . . . .
C1 C 0.18930(19) 0.7501(5) 0.43497(14) 0.0213(9) Uani 1 1 d . . . . .
H1 H 0.1521 0.7125 0.4282 0.026 Uiso 1 1 calc R U . . .
Br2 Br 0.29347(2) 0.51669(4) 0.33848(2) 0.01427(9) Uani 1 1 d . . . . .
Ti2 Ti 0.37435(3) 0.35242(8) 0.38240(2) 0.01303(14) Uani 1 1 d . . . . .
N2 N 0.18750(14) 0.2736(4) 0.34383(11) 0.0166(7) Uani 1 1 d . . . . .
C2 C 0.1996(2) 0.8775(5) 0.45817(14) 0.0236(10) Uani 1 1 d . . . . .
H2 H 0.1701 0.9253 0.4672 0.028 Uiso 1 1 calc R U . . .
N3 N 0.15294(15) 0.4243(4) 0.40852(11) 0.0158(7) Uani 1 1 d . . . . .
C3 C 0.2533(2) 0.9336(5) 0.46792(14) 0.0229(10) Uani 1 1 d . . . . .
H3 H 0.2617 1.0205 0.4838 0.027 Uiso 1 1 calc R U . . .
Br3 Br 0.28989(2) 0.34147(4) 0.43442(2) 0.01568(9) Uani 1 1 d . . . . .
Br4 Br 0.42775(2) 0.17959(4) 0.43892(2) 0.01894(9) Uani 1 1 d . . . . .
N4 N 0.33201(15) 0.1682(4) 0.34385(11) 0.0162(7) Uani 1 1 d . . . . .
C4 C 0.2946(2) 0.8604(5) 0.45410(14) 0.0220(9) Uani 1 1 d . . . . .
H4 H 0.3319 0.8968 0.4600 0.026 Uiso 1 1 calc R U . . .
N5 N 0.40574(14) 0.5406(4) 0.42402(11) 0.0151(7) Uani 1 1 d . . . . .
C5 C 0.28125(18) 0.7336(5) 0.43163(13) 0.0187(9) Uani 1 1 d . . . . .
H5 H 0.3104 0.6833 0.4228 0.022 Uiso 1 1 calc R U . . .
N6 N 0.42428(15) 0.3717(4) 0.35474(11) 0.0170(7) Uani 1 1 d . . . . .
C6 C 0.18601(18) 0.1452(5) 0.36342(14) 0.0208(9) Uani 1 1 d . . . . .
H6 H 0.1981 0.1415 0.3937 0.025 Uiso 1 1 calc R U . . .
C9 C 0.1526(2) 0.1526(6) 0.27706(16) 0.0315(11) Uani 1 1 d . . . . .
H9 H 0.1414 0.1580 0.2467 0.038 Uiso 1 1 calc R U . . .
C8 C 0.1506(2) 0.0240(5) 0.29774(16) 0.0310(11) Uani 1 1 d . . . . .
H8 H 0.1375 -0.0609 0.2820 0.037 Uiso 1 1 calc R U . . .
C7 C 0.16805(19) 0.0205(5) 0.34188(16) 0.0239(10) Uani 1 1 d . . . . .
H7 H 0.1676 -0.0672 0.3570 0.029 Uiso 1 1 calc R U . . .
C10 C 0.1711(2) 0.2744(5) 0.30117(14) 0.0248(10) Uani 1 1 d . . . . .
H10 H 0.1722 0.3630 0.2866 0.030 Uiso 1 1 calc R U . . .
C11 C 0.10195(17) 0.3739(5) 0.41943(13) 0.0174(8) Uani 1 1 d . . . . .
C29 C 0.5246(5) 1.0480(7) 0.7378(4) 0.057(3) Uani 0.5 1 d D U P A -1
H29A H 0.4946 0.9840 0.7216 0.069 Uiso 0.5 1 calc R U P A -1
H29B H 0.5467 0.9931 0.7626 0.069 Uiso 0.5 1 calc R U P A -1
Cl1 Cl 0.56911(12) 1.1006(3) 0.70450(9) 0.0441(7) Uani 0.5 1 d D U P A -1
Cl2 Cl 0.4937(4) 1.1990(5) 0.7564(2) 0.0786(17) Uani 0.5 1 d D U P A -1
C19 C 0.32197(18) 0.1766(5) 0.30071(13) 0.0208(9) Uani 1 1 d . . . . .
H19 H 0.3312 0.2635 0.2884 0.025 Uiso 1 1 calc R U . . .
C18 C 0.2989(2) 0.0651(5) 0.27366(15) 0.0268(10) Uani 1 1 d . . . . .
H18 H 0.2916 0.0759 0.2435 0.032 Uiso 1 1 calc R U . . .
C17 C 0.2867(2) -0.0624(5) 0.29168(16) 0.0301(11) Uani 1 1 d . . . . .
H17 H 0.2710 -0.1411 0.2739 0.036 Uiso 1 1 calc R U . . .
C12 C 0.0793(2) 0.4931(5) 0.44359(17) 0.0290(11) Uani 1 1 d . . . . .
H12A H 0.0455 0.4589 0.4518 0.044 Uiso 1 1 calc R U . . .
H12B H 0.0700 0.5779 0.4251 0.044 Uiso 1 1 calc R U . . .
H12C H 0.1080 0.5189 0.4694 0.044 Uiso 1 1 calc R U . . .
C13 C 0.0592(2) 0.3391(6) 0.37744(15) 0.0312(11) Uani 1 1 d . . . . .
H13A H 0.0240 0.3059 0.3837 0.047 Uiso 1 1 calc R U . . .
H13B H 0.0743 0.2633 0.3621 0.047 Uiso 1 1 calc R U . . .
H13C H 0.0519 0.4258 0.3596 0.047 Uiso 1 1 calc R U . . .
C14 C 0.1134(2) 0.2383(6) 0.44687(17) 0.0325(12) Uani 1 1 d . . . . .
H14A H 0.0788 0.2080 0.4546 0.049 Uiso 1 1 calc R U . . .
H14B H 0.1425 0.2584 0.4729 0.049 Uiso 1 1 calc R U . . .
H14C H 0.1263 0.1612 0.4307 0.049 Uiso 1 1 calc R U . . .
C15 C 0.31911(18) 0.0441(5) 0.36038(14) 0.0201(9) Uani 1 1 d . . . . .
H15 H 0.3251 0.0368 0.3906 0.024 Uiso 1 1 calc R U . . .
C20 C 0.41396(17) 0.6653(5) 0.40479(14) 0.0194(9) Uani 1 1 d . . . . .
H20 H 0.4052 0.6683 0.3744 0.023 Uiso 1 1 calc R U . . .
C21 C 0.43454(18) 0.7891(5) 0.42723(15) 0.0206(9) Uani 1 1 d . . . . .
H21 H 0.4387 0.8757 0.4126 0.025 Uiso 1 1 calc R U . . .
C22 C 0.44883(19) 0.7831(5) 0.47154(15) 0.0239(10) Uani 1 1 d . . . . .
H22 H 0.4636 0.8657 0.4878 0.029 Uiso 1 1 calc R U . . .
C23 C 0.44144(19) 0.6564(5) 0.49173(14) 0.0240(10) Uani 1 1 d . . . . .
H23 H 0.4514 0.6502 0.5221 0.029 Uiso 1 1 calc R U . . .
C24 C 0.41918(18) 0.5375(5) 0.46707(13) 0.0188(9) Uani 1 1 d . . . . .
H24 H 0.4133 0.4510 0.4812 0.023 Uiso 1 1 calc R U . . .
C28 C 0.47476(19) 0.3722(6) 0.33876(15) 0.0278(11) Uani 1 1 d . . . . .
C25 C 0.4794(3) 0.2308(9) 0.3167(3) 0.055(2) Uani 0.873(6) 1 d D . P B 1
H25A H 0.5151 0.2276 0.3080 0.083 Uiso 0.873(6) 1 calc R U P B 1
H25B H 0.4481 0.2219 0.2914 0.083 Uiso 0.873(6) 1 calc R U P B 1
H25C H 0.4780 0.1512 0.3364 0.083 Uiso 0.873(6) 1 calc R U P B 1
C26 C 0.4741(3) 0.4984(9) 0.3083(2) 0.053(2) Uani 0.873(6) 1 d D . P B 1
H26A H 0.5094 0.5001 0.2990 0.079 Uiso 0.873(6) 1 calc R U P B 1
H26B H 0.4699 0.5887 0.3231 0.079 Uiso 0.873(6) 1 calc R U P B 1
H26C H 0.4424 0.4874 0.2833 0.079 Uiso 0.873(6) 1 calc R U P B 1
C27 C 0.5258(2) 0.3898(8) 0.3774(2) 0.0384(16) Uani 0.873(6) 1 d D . P B 1
H27A H 0.5606 0.3904 0.3674 0.058 Uiso 0.873(6) 1 calc R U P B 1
H27B H 0.5224 0.4808 0.3921 0.058 Uiso 0.873(6) 1 calc R U P B 1
H27C H 0.5267 0.3094 0.3973 0.058 Uiso 0.873(6) 1 calc R U P B 1
C25' C 0.5085(19) 0.256(5) 0.3591(14) 0.055(2) Uani 0.127(6) 1 d D . P B 2
H25D H 0.5433 0.2523 0.3492 0.083 Uiso 0.127(6) 1 calc R U P B 2
H25E H 0.5176 0.2704 0.3902 0.083 Uiso 0.127(6) 1 calc R U P B 2
H25F H 0.4879 0.1655 0.3520 0.083 Uiso 0.127(6) 1 calc R U P B 2
C26' C 0.4549(17) 0.358(6) 0.2893(11) 0.053(2) Uani 0.127(6) 1 d D . P B 2
H26D H 0.4319 0.4424 0.2778 0.079 Uiso 0.127(6) 1 calc R U P B 2
H26E H 0.4877 0.3538 0.2769 0.079 Uiso 0.127(6) 1 calc R U P B 2
H26F H 0.4324 0.2706 0.2820 0.079 Uiso 0.127(6) 1 calc R U P B 2
C27' C 0.5028(16) 0.522(4) 0.3491(13) 0.0384(16) Uani 0.127(6) 1 d D . P B 2
H27D H 0.4773 0.5969 0.3341 0.058 Uiso 0.127(6) 1 calc R U P B 2
H27E H 0.5106 0.5392 0.3800 0.058 Uiso 0.127(6) 1 calc R U P B 2
H27F H 0.5380 0.5248 0.3398 0.058 Uiso 0.127(6) 1 calc R U P B 2
C16 C 0.2974(2) -0.0747(5) 0.33559(16) 0.0277(11) Uani 1 1 d . . . . .
H16 H 0.2901 -0.1622 0.3486 0.033 Uiso 1 1 calc R U . . .

loop_
_atom_site_aniso_label
_atom_site_aniso_U_11
_atom_site_aniso_U_22
_atom_site_aniso_U_33
_atom_site_aniso_U_23
_atom_site_aniso_U_13
_atom_site_aniso_U_12
Br1 0.0191(2) 0.0165(2) 0.0202(2) 0.00298(16) 0.00173(16) 0.00407(16)
Ti1 0.0123(3) 0.0120(3) 0.0156(3) 0.0008(3) 0.0031(3) 0.0005(3)
N1 0.0190(18) 0.0132(16) 0.0154(16) 0.0010(13) 0.0053(14) 0.0001(14)
C1 0.021(2) 0.019(2) 0.026(2) 0.0011(18) 0.0090(18) 0.0014(18)
Br2 0.01405(19) 0.01355(18) 0.01452(18) 0.00102(15) 0.00207(15) 0.00023(15)
Ti2 0.0124(3) 0.0108(3) 0.0148(3) -0.0014(3) 0.0010(3) 0.0003(3)
N2 0.0131(17) 0.0157(17) 0.0213(18) 0.0012(14) 0.0048(14) 0.0007(14)
C2 0.029(3) 0.019(2) 0.025(2) 0.0015(18) 0.012(2) 0.0067(19)
N3 0.0158(18) 0.0137(16) 0.0170(17) 0.0007(14) 0.0021(14) 0.0003(14)
C3 0.034(3) 0.017(2) 0.018(2) -0.0010(17) 0.0059(19) 0.0061(19)
Br3 0.01449(19) 0.01636(19) 0.01555(18) 0.00228(16) 0.00229(15) 0.00143(16)
Br4 0.0192(2) 0.01488(19) 0.0199(2) 0.00051(16) -0.00092(16) 0.00318(16)
N4 0.0164(17) 0.0148(17) 0.0170(16) -0.0022(14) 0.0033(14) 0.0028(14)
C4 0.023(2) 0.020(2) 0.022(2) -0.0021(18) 0.0034(18) -0.0037(18)
N5 0.0095(16) 0.0145(16) 0.0202(17) -0.0022(14) 0.0014(13) -0.0008(13)
C5 0.019(2) 0.019(2) 0.018(2) -0.0020(17) 0.0040(17) 0.0032(17)
N6 0.0144(17) 0.0171(17) 0.0184(17) -0.0016(14) 0.0015(14) 0.0011(14)
C6 0.019(2) 0.018(2) 0.025(2) 0.0020(18) 0.0041(18) -0.0007(17)
C9 0.035(3) 0.032(3) 0.024(2) -0.006(2) 0.001(2) -0.006(2)
C8 0.035(3) 0.021(2) 0.034(3) -0.005(2) 0.000(2) -0.008(2)
C7 0.019(2) 0.015(2) 0.036(3) 0.0005(19) 0.0030(19) -0.0047(18)
C10 0.029(3) 0.023(2) 0.021(2) 0.0024(19) 0.0031(19) -0.005(2)
C11 0.014(2) 0.020(2) 0.019(2) 0.0030(17) 0.0060(16) -0.0001(17)
C29 0.053(7) 0.058(7) 0.063(7) 0.009(6) 0.017(6) 0.022(6)
Cl1 0.0323(14) 0.0508(17) 0.0444(15) -0.0041(13) -0.0005(12) 0.0101(13)
Cl2 0.093(4) 0.080(2) 0.070(4) 0.000(3) 0.033(3) 0.044(3)
C19 0.022(2) 0.020(2) 0.019(2) -0.0041(18) 0.0040(17) -0.0023(18)
C18 0.026(2) 0.034(3) 0.020(2) -0.013(2) 0.0045(19) -0.005(2)
C17 0.029(3) 0.029(3) 0.033(3) -0.017(2) 0.008(2) -0.011(2)
C12 0.024(2) 0.027(3) 0.041(3) -0.010(2) 0.018(2) -0.007(2)
C13 0.023(2) 0.045(3) 0.025(2) 0.000(2) 0.0025(19) -0.006(2)
C14 0.032(3) 0.032(3) 0.036(3) 0.015(2) 0.014(2) 0.005(2)
C15 0.020(2) 0.018(2) 0.022(2) -0.0034(17) 0.0051(18) -0.0033(17)
C20 0.012(2) 0.023(2) 0.023(2) -0.0005(18) 0.0045(16) -0.0019(17)
C21 0.018(2) 0.017(2) 0.029(2) -0.0008(18) 0.0098(18) -0.0032(17)
C22 0.017(2) 0.022(2) 0.032(2) -0.010(2) 0.0045(19) -0.0011(18)
C23 0.023(2) 0.025(2) 0.020(2) -0.0080(19) -0.0017(18) 0.0007(19)
C24 0.018(2) 0.019(2) 0.019(2) -0.0013(17) 0.0038(17) 0.0046(17)
C28 0.017(2) 0.044(3) 0.023(2) 0.008(2) 0.0070(19) 0.002(2)
C25 0.033(4) 0.078(6) 0.057(5) -0.020(4) 0.015(3) 0.015(4)
C26 0.026(3) 0.090(6) 0.044(4) 0.036(4) 0.011(3) 0.003(4)
C27 0.015(3) 0.060(4) 0.038(3) 0.015(3) 0.003(2) -0.001(3)
C25' 0.033(4) 0.078(6) 0.057(5) -0.020(4) 0.015(3) 0.015(4)
C26' 0.026(3) 0.090(6) 0.044(4) 0.036(4) 0.011(3) 0.003(4)
C27' 0.015(3) 0.060(4) 0.038(3) 0.015(3) 0.003(2) -0.001(3)
C16 0.030(3) 0.021(2) 0.034(3) -0.009(2) 0.012(2) -0.010(2)

loop_
_atom_type_symbol
_atom_type_description
_atom_type_scat_dispersion_real
_atom_type_scat_dispersion_imag
_atom_type_scat_source
C C 0.0033 0.0016 'International Tables Vol C Tables 4.2.6.8 and 6.1.1.4'
Br Br -0.2901 2.4595 'International Tables Vol C Tables 4.2.6.8 and 6.1.1.4'
Cl Cl 0.1484 0.1585 'International Tables Vol C Tables 4.2.6.8 and 6.1.1.4'
N N 0.0061 0.0033 'International Tables Vol C Tables 4.2.6.8 and 6.1.1.4'
Ti Ti 0.2776 0.4457 'International Tables Vol C Tables 4.2.6.8 and 6.1.1.4'
H H 0.0000 0.0000 'International Tables Vol C Tables 4.2.6.8 and 6.1.1.4'

loop_
_geom_angle_atom_site_label_1
_geom_angle_atom_site_label_2
_geom_angle_atom_site_label_3
_geom_angle
N3 Ti1 N2 90.03(15)
N3 Ti1 N1 96.73(15)
N2 Ti1 N1 173.21(13)
N3 Ti1 Br1 97.82(12)
N2 Ti1 Br1 91.93(9)
N1 Ti1 Br1 86.65(9)
N3 Ti1 Br3 100.48(12)
N2 Ti1 Br3 89.53(9)
N1 Ti1 Br3 89.75(9)
Br1 Ti1 Br3 161.63(3)
N3 Ti1 Br2 172.78(12)
N2 Ti1 Br2 82.88(9)
N1 Ti1 Br2 90.36(9)
Br1 Ti1 Br2 83.87(2)
Br3 Ti1 Br2 78.14(2)
C1 N1 C5 117.0(4)
C1 N1 Ti1 118.0(3)
C5 N1 Ti1 125.0(3)
N1 C1 C2 123.2(4)
N1 C1 H1 118.4
C2 C1 H1 118.4
Ti2 Br2 Ti1 101.40(2)
N6 Ti2 N4 95.02(15)
N6 Ti2 N5 92.55(15)
N4 Ti2 N5 172.03(13)
N6 Ti2 Br4 97.51(12)
N4 Ti2 Br4 90.31(9)
N5 Ti2 Br4 91.15(9)
N6 Ti2 Br2 101.70(12)
N4 Ti2 Br2 87.43(9)
N5 Ti2 Br2 88.62(9)
Br4 Ti2 Br2 160.77(3)
N6 Ti2 Br3 175.27(13)
N4 Ti2 Br3 89.63(9)
N5 Ti2 Br3 82.77(9)
Br4 Ti2 Br3 83.29(2)
Br2 Ti2 Br3 77.61(2)
C10 N2 C6 116.7(4)
C10 N2 Ti1 124.7(3)
C6 N2 Ti1 118.0(3)
C3 C2 C1 118.9(4)
C3 C2 H2 120.5
C1 C2 H2 120.5
C11 N3 Ti1 167.2(3)
C4 C3 C2 118.3(4)
C4 C3 H3 120.9
C2 C3 H3 120.9
Ti1 Br3 Ti2 101.80(2)
C15 N4 C19 117.1(4)
C15 N4 Ti2 124.4(3)
C19 N4 Ti2 118.4(3)
C3 C4 C5 119.4(4)
C3 C4 H4 120.3
C5 C4 H4 120.3
C24 N5 C20 117.6(4)
C24 N5 Ti2 124.6(3)
C20 N5 Ti2 117.7(3)
N1 C5 C4 123.2(4)
N1 C5 H5 118.4
C4 C5 H5 118.4
C28 N6 Ti2 167.6(3)
N2 C6 C7 123.4(4)
N2 C6 H6 118.3
C7 C6 H6 118.3
C8 C9 C10 118.9(5)
C8 C9 H9 120.6
C10 C9 H9 120.6
C9 C8 C7 118.7(4)
C9 C8 H8 120.7
C7 C8 H8 120.7
C6 C7 C8 119.0(4)
C6 C7 H7 120.5
C8 C7 H7 120.5
N2 C10 C9 123.3(4)
N2 C10 H10 118.3
C9 C10 H10 118.3
N3 C11 C14 110.9(4)
N3 C11 C12 109.0(4)
C14 C11 C12 110.0(4)
N3 C11 C13 107.5(3)
C14 C11 C13 109.2(4)
C12 C11 C13 110.3(4)
Cl2 C29 Cl1 111.2(4)
Cl2 C29 H29A 109.4
Cl1 C29 H29A 109.4
Cl2 C29 H29B 109.4
Cl1 C29 H29B 109.4
H29A C29 H29B 108.0
N4 C19 C18 123.3(4)
N4 C19 H19 118.4
C18 C19 H19 118.4
C17 C18 C19 118.3(4)
C17 C18 H18 120.9
C19 C18 H18 120.9
C16 C17 C18 119.6(4)
C16 C17 H17 120.2
C18 C17 H17 120.2
C11 C12 H12A 109.5
C11 C12 H12B 109.5
H12A C12 H12B 109.5
C11 C12 H12C 109.5
H12A C12 H12C 109.5
H12B C12 H12C 109.5
C11 C13 H13A 109.5
C11 C13 H13B 109.5
H13A C13 H13B 109.5
C11 C13 H13C 109.5
H13A C13 H13C 109.5
H13B C13 H13C 109.5
C11 C14 H14A 109.5
C11 C14 H14B 109.5
H14A C14 H14B 109.5
C11 C14 H14C 109.5
H14A C14 H14C 109.5
H14B C14 H14C 109.5
N4 C15 C16 123.3(4)
N4 C15 H15 118.3
C16 C15 H15 118.3
N5 C20 C21 123.2(4)
N5 C20 H20 118.4
C21 C20 H20 118.4
C22 C21 C20 118.3(4)
C22 C21 H21 120.9
C20 C21 H21 120.9
C23 C22 C21 119.4(4)
C23 C22 H22 120.3
C21 C22 H22 120.3
C22 C23 C24 119.1(4)
C22 C23 H23 120.5
C24 C23 H23 120.5
N5 C24 C23 122.4(4)
N5 C24 H24 118.8
C23 C24 H24 118.8
C25' C28 N6 107(2)
N6 C28 C25 109.3(5)
N6 C28 C26 110.5(4)
C25 C28 C26 110.9(5)
N6 C28 C27 108.0(4)
C25 C28 C27 109.5(5)
C26 C28 C27 108.6(5)
C25' C28 C27' 114(2)
N6 C28 C27' 107.3(16)
C25' C28 C26' 115(2)
N6 C28 C26' 106.1(16)
C27' C28 C26' 108(2)
C28 C25 H25A 109.5
C28 C25 H25B 109.5
H25A C25 H25B 109.5
C28 C25 H25C 109.5
H25A C25 H25C 109.5
H25B C25 H25C 109.5
C28 C26 H26A 109.5
C28 C26 H26B 109.5
H26A C26 H26B 109.5
C28 C26 H26C 109.5
H26A C26 H26C 109.5
H26B C26 H26C 109.5
C28 C27 H27A 109.5
C28 C27 H27B 109.5
H27A C27 H27B 109.5
C28 C27 H27C 109.5
H27A C27 H27C 109.5
H27B C27 H27C 109.5
C28 C25' H25D 109.5
C28 C25' H25E 109.5
H25D C25' H25E 109.5
C28 C25' H25F 109.5
H25D C25' H25F 109.5
H25E C25' H25F 109.5
C28 C26' H26D 109.5
C28 C26' H26E 109.5
H26D C26' H26E 109.5
C28 C26' H26F 109.5
H26D C26' H26F 109.5
H26E C26' H26F 109.5
C28 C27' H27D 109.5
C28 C27' H27E 109.5
H27D C27' H27E 109.5
C28 C27' H27F 109.5
H27D C27' H27F 109.5
H27E C27' H27F 109.5
C17 C16 C15 118.4(5)
C17 C16 H16 120.8
C15 C16 H16 120.8

loop_
_geom_bond_atom_site_label_1
_geom_bond_atom_site_label_2
_geom_bond_distance
Br1 Ti1 2.5593(8)
Ti1 N3 1.681(4)
Ti1 N2 2.239(4)
Ti1 N1 2.259(4)
Ti1 Br3 2.6030(8)
Ti1 Br2 2.9474(8)
N1 C1 1.337(5)
N1 C5 1.342(6)
C1 C2 1.389(6)
C1 H1 0.9500
Br2 Ti2 2.6284(8)
Ti2 N6 1.684(4)
Ti2 N4 2.219(4)
Ti2 N5 2.223(3)
Ti2 Br4 2.5409(8)
Ti2 Br3 2.9556(8)
N2 C10 1.335(6)
N2 C6 1.353(5)
C2 C3 1.380(7)
C2 H2 0.9500
N3 C11 1.452(5)
C3 C4 1.375(6)
C3 H3 0.9500
N4 C15 1.337(5)
N4 C19 1.353(5)
C4 C5 1.379(6)
C4 H4 0.9500
N5 C24 1.345(5)
N5 C20 1.350(5)
C5 H5 0.9500
N6 C28 1.447(6)
C6 C7 1.367(6)
C6 H6 0.9500
C9 C8 1.373(7)
C9 C10 1.385(7)
C9 H9 0.9500
C8 C7 1.383(7)
C8 H8 0.9500
C7 H7 0.9500
C10 H10 0.9500
C11 C14 1.525(6)
C11 C12 1.530(6)
C11 C13 1.533(6)
C29 Cl2 1.763(5)
C29 Cl1 1.770(5)
C29 H29A 0.9900
C29 H29B 0.9900
C19 C18 1.384(6)
C19 H19 0.9500
C18 C17 1.381(7)
C18 H18 0.9500
C17 C16 1.379(7)
C17 H17 0.9500
C12 H12A 0.9800
C12 H12B 0.9800
C12 H12C 0.9800
C13 H13A 0.9800
C13 H13B 0.9800
C13 H13C 0.9800
C14 H14A 0.9800
C14 H14B 0.9800
C14 H14C 0.9800
C15 C16 1.391(6)
C15 H15 0.9500
C20 C21 1.387(6)
C20 H20 0.9500
C21 C22 1.386(6)
C21 H21 0.9500
C22 C23 1.376(7)
C22 H22 0.9500
C23 C24 1.393(6)
C23 H23 0.9500
C24 H24 0.9500
C28 C25' 1.42(4)
C28 C25 1.509(9)
C28 C26 1.524(8)
C28 C27 1.548(7)
C28 C27' 1.55(4)
C28 C26' 1.55(3)
C25 H25A 0.9800
C25 H25B 0.9800
C25 H25C 0.9800
C26 H26A 0.9800
C26 H26B 0.9800
C26 H26C 0.9800
C27 H27A 0.9800
C27 H27B 0.9800
C27 H27C 0.9800
C25' H25D 0.9800
C25' H25E 0.9800
C25' H25F 0.9800
C26' H26D 0.9800
C26' H26E 0.9800
C26' H26F 0.9800
C27' H27D 0.9800
C27' H27E 0.9800
C27' H27F 0.9800
C16 H16 0.9500

loop_
_geom_torsion_atom_site_label_1
_geom_torsion_atom_site_label_2
_geom_torsion_atom_site_label_3
_geom_torsion_atom_site_label_4
_geom_torsion
C5 N1 C1 C2 0.0(6)
Ti1 N1 C1 C2 179.4(3)
N1 C1 C2 C3 0.4(7)
N2 Ti1 N3 C11 -39.0(14)
N1 Ti1 N3 C11 140.4(14)
Br1 Ti1 N3 C11 52.9(14)
Br3 Ti1 N3 C11 -128.6(14)
C1 C2 C3 C4 0.1(7)
C2 C3 C4 C5 -0.8(7)
C1 N1 C5 C4 -0.8(6)
Ti1 N1 C5 C4 179.8(3)
C3 C4 C5 N1 1.2(7)
N4 Ti2 N6 C28 -101.5(16)
N5 Ti2 N6 C28 80.9(16)
Br4 Ti2 N6 C28 -10.6(16)
Br2 Ti2 N6 C28 170.1(16)
C10 N2 C6 C7 -1.1(7)
Ti1 N2 C6 C7 170.1(3)
C10 C9 C8 C7 -1.0(8)
N2 C6 C7 C8 0.3(7)
C9 C8 C7 C6 0.8(7)
C6 N2 C10 C9 0.8(7)
Ti1 N2 C10 C9 -169.7(4)
C8 C9 C10 N2 0.2(8)
Ti1 N3 C11 C14 111.3(13)
Ti1 N3 C11 C12 -127.5(13)
Ti1 N3 C11 C13 -8.0(15)
C15 N4 C19 C18 0.7(6)
Ti2 N4 C19 C18 176.1(4)
N4 C19 C18 C17 -1.6(7)
C19 C18 C17 C16 0.4(7)
C19 N4 C15 C16 1.3(6)
Ti2 N4 C15 C16 -173.8(3)
C24 N5 C20 C21 -1.0(6)
Ti2 N5 C20 C21 -178.5(3)
N5 C20 C21 C22 1.9(7)
C20 C21 C22 C23 -1.0(7)
C21 C22 C23 C24 -0.7(7)
C20 N5 C24 C23 -0.7(6)
Ti2 N5 C24 C23 176.6(3)
C22 C23 C24 N5 1.6(7)
Ti2 N6 C28 C25' 24(3)
Ti2 N6 C28 C25 83.9(16)
Ti2 N6 C28 C26 -153.8(14)
Ti2 N6 C28 C27 -35.2(18)
Ti2 N6 C28 C27' -99(2)
Ti2 N6 C28 C26' 146(2)
C18 C17 C16 C15 1.5(7)
N4 C15 C16 C17 -2.4(7)
